data_7106272
loop_
_publ_author_name
'Weigang Lu'
'Daqiang Yuan'
'Andrey A. Yakovenko'
'Hong-Cai Zhou'

_publ_section_title
;
 Surface functionalization of metal&#x0096;organic polyhedron for
 homogeneous cyclopropanation catalysis
;
_journal_name_full Chem.Commun.
_journal_page_first 4968
_journal_paper_doi 10.1039/c1cc00030f
_journal_volume 47
_journal_year 2011
_chemical_formula_moiety 'C108 H64 Cu4 O26, 2(C5 H11 N O)'
_chemical_formula_sum 'C118 H86 Cu4 N2 O28'
_chemical_formula_weight 2234.05
_chemical_name_systematic
;
?
;
_space_group_IT_number 2
_symmetry_cell_setting triclinic
_symmetry_space_group_name_Hall '-P 1'
_symmetry_space_group_name_H-M 'P -1'
_atom_sites_solution_hydrogens geom
_atom_sites_solution_primary direct
_atom_sites_solution_secondary difmap
_audit_creation_method SHELXL-97
_cell_angle_alpha 110.385(4)
_cell_angle_beta 103.907(4)
_cell_angle_gamma 108.850(3)
_cell_formula_units_Z 1
_cell_length_a 14.852(3)
_cell_length_b 16.673(3)
_cell_length_c 17.458(6)
_cell_measurement_reflns_used 2346
_cell_measurement_temperature 110(2)
_cell_measurement_theta_max 19.6666
_cell_measurement_theta_min 2.2308
_cell_volume 3518.5(16)
_computing_cell_refinement 'SAINT+ ver. (Bruker, 2001)'
_computing_data_collection 'APEX2 (Bruker, 2008)'
_computing_data_reduction 'SAINT+ ver. (Bruker, 2001)'
_computing_molecular_graphics 'SHELXTL (Sheldrick, 2008)'
_computing_publication_material 'SHELXTL (Sheldrick, 2008)'
_computing_structure_refinement 'SHELXTL (Sheldrick, 2008)'
_computing_structure_solution 'SHELXTL (Sheldrick, 2008)'
_diffrn_ambient_temperature 110(2)
_diffrn_measured_fraction_theta_full 0.984
_diffrn_measured_fraction_theta_max 0.984
_diffrn_measurement_device_type 'Bruker SMART APEX II CCD area detector'
_diffrn_measurement_method 'phi and omega scans'
_diffrn_radiation_monochromator graphite
_diffrn_radiation_source 'fine-focus sealed tube'
_diffrn_radiation_type MoK\a
_diffrn_radiation_wavelength 0.71073
_diffrn_reflns_av_R_equivalents 0.0733
_diffrn_reflns_av_sigmaI/netI 0.1716
_diffrn_reflns_limit_h_max 18
_diffrn_reflns_limit_h_min -18
_diffrn_reflns_limit_k_max 20
_diffrn_reflns_limit_k_min -20
_diffrn_reflns_limit_l_max 21
_diffrn_reflns_limit_l_min -19
_diffrn_reflns_number 27594
_diffrn_reflns_theta_full 26.00
_diffrn_reflns_theta_max 26.00
_diffrn_reflns_theta_min 1.46
_exptl_absorpt_coefficient_mu 0.656
_exptl_absorpt_correction_T_max 0.9373
_exptl_absorpt_correction_T_min 0.8800
_exptl_absorpt_correction_type multi-scan
_exptl_absorpt_process_details 'SADABS (Sheldrick, 2008)'
_exptl_crystal_colour blue
_exptl_crystal_density_diffrn 1.054
_exptl_crystal_density_meas ?
_exptl_crystal_density_method 'not measured'
_exptl_crystal_description prism
_exptl_crystal_F_000 1148
_exptl_crystal_size_max 0.20
_exptl_crystal_size_mid 0.20
_exptl_crystal_size_min 0.10
_platon_squeeze_details
;
;
_refine_diff_density_max 0.968
_refine_diff_density_min -0.628
_refine_diff_density_rms 0.085
_refine_ls_extinction_method none
_refine_ls_goodness_of_fit_ref 1.012
_refine_ls_hydrogen_treatment constr
_refine_ls_matrix_type full
_refine_ls_number_parameters 574
_refine_ls_number_reflns 13625
_refine_ls_number_restraints 40
_refine_ls_restrained_S_all 1.016
_refine_ls_R_factor_all 0.1458
_refine_ls_R_factor_gt 0.0710
_refine_ls_shift/su_max 0.001
_refine_ls_shift/su_mean 0.000
_refine_ls_structure_factor_coef Fsqd
_refine_ls_weighting_details 'calc w=1/[\s^2^(Fo^2^)+(0.0300P)^2^+2.5000P] where P=(Fo^2^+2Fc^2^)/3'
_refine_ls_weighting_scheme calc
_refine_ls_wR_factor_gt 0.1361
_refine_ls_wR_factor_ref 0.1494
_reflns_number_gt 5835
_reflns_number_total 13625
_reflns_threshold_expression I>2\s(I)
_cod_data_source_file c1cc00030f.txt
_cod_data_source_block MOP2
_cod_depositor_comments
;
The following automatic conversions were performed:

'_symmetry_cell_setting' value 'Triclinic' changed to 'triclinic'
according to the built-in table from CIF Core dictionary named
'cif_core.dic' version 2.4.1 from 2010-06-29.

Automatic conversion script
Id: cif_fix_values 1646 2011-03-28 12:23:43Z adriana 

The following automatic conversions were performed:

'_exptl_crystal_density_meas' value 'not measured' was changed to '?'
- the value is perceived as not measured.

Automatic conversion script
Id: cif_fix_values 3008 2015-01-20 13:52:24Z robertas 
;
_cod_original_cell_volume 3518.6(15)
_cod_database_code 7106272

loop_
_symmetry_equiv_pos_as_xyz
'x, y, z'
'-x, -y, -z'

loop_
_atom_site_label
_atom_site_type_symbol
_atom_site_fract_x
_atom_site_fract_y
_atom_site_fract_z
_atom_site_U_iso_or_equiv
_atom_site_adp_type
_atom_site_occupancy
_atom_site_symmetry_multiplicity
_atom_site_calc_flag
_atom_site_refinement_flags
_atom_site_disorder_assembly
_atom_site_disorder_group
Cu1 Cu -0.33064(5) 0.47710(4) 1.34482(4) 0.0290(2) Uani 1 1 d . . .
Cu2 Cu -0.40413(5) 0.30515(4) 1.21315(4) 0.0300(2) Uani 1 1 d . . .
O1 O -0.4733(3) 0.4601(2) 1.3068(2) 0.0303(9) Uani 1 1 d . C .
O2 O -0.5376(3) 0.3093(2) 1.2026(2) 0.0368(10) Uani 1 1 d . . .
O3 O -0.8010(3) -0.4724(3) 0.6373(2) 0.0428(11) Uani 1 1 d . . .
O4 O -0.7414(3) -0.3293(3) 0.7557(2) 0.0410(10) Uani 1 1 d . . .
O5 O -1.3698(3) -0.0194(3) 0.8060(3) 0.0686(14) Uani 1 1 d . C .
O6 O -1.3345(4) -0.0236(4) 0.6889(3) 0.0882(18) Uani 1 1 d . C .
O7 O -0.3170(3) 0.5203(3) 1.2555(2) 0.0416(10) Uani 1 1 d . C .
O8 O -0.3903(3) 0.3721(3) 1.1414(2) 0.0436(11) Uani 1 1 d . . .
O9 O -0.6454(3) -0.4103(2) 0.5832(2) 0.0325(9) Uani 1 1 d . . .
O10 O -0.5943(3) -0.2648(2) 0.6945(2) 0.0356(10) Uani 1 1 d . . .
C1 C -0.5466(4) 0.3836(4) 1.2428(3) 0.0289(14) Uani 1 1 d . C .
C2 C -0.6508(2) 0.3792(2) 1.2107(2) 0.0280(13) Uani 1 1 d G . .
C3 C -0.7309(3) 0.29618(19) 1.1378(2) 0.0312(14) Uani 1 1 d G C .
H3A H -0.7190 0.2426 1.1106 0.037 Uiso 1 1 calc R . .
C4 C -0.8285(2) 0.2915(2) 1.1049(2) 0.0350(14) Uani 1 1 d G C .
C5 C -0.8459(2) 0.3700(3) 1.1448(3) 0.059(2) Uani 1 1 d G C .
H5A H -0.9125 0.3668 1.1222 0.071 Uiso 1 1 calc R . .
C6 C -0.7657(3) 0.4530(2) 1.2176(3) 0.063(2) Uani 1 1 d G C .
H6A H -0.7776 0.5066 1.2448 0.075 Uiso 1 1 calc R . .
C7 C -0.6682(2) 0.45766(19) 1.2505(2) 0.0443(16) Uani 1 1 d G C .
H7A H -0.6134 0.5144 1.3003 0.053 Uiso 1 1 calc R . .
C8 C -0.9123(4) 0.2025(4) 1.0324(4) 0.0427(16) Uani 1 1 d . . .
C9 C -0.9790(5) 0.1265(4) 0.9744(4) 0.0480(17) Uani 1 1 d . C .
C10 C -1.0581(3) 0.03322(19) 0.9081(2) 0.0457(16) Uani 1 1 d G . .
C11 C -1.1620(3) 0.0137(2) 0.8835(2) 0.0457(17) Uani 1 1 d G C .
H11A H -1.1808 0.0624 0.9107 0.055 Uiso 1 1 calc R . .
C12 C -1.2385(2) -0.0770(3) 0.8191(3) 0.0450(16) Uani 1 1 d G C .
C13 C -1.2110(2) -0.14817(19) 0.7794(2) 0.0413(15) Uani 1 1 d G C .
H13A H -1.2633 -0.2102 0.7354 0.050 Uiso 1 1 calc R . .
C14 C -1.1071(3) -0.1287(2) 0.8040(2) 0.0407(15) Uani 1 1 d G C .
C15 C -1.0306(2) -0.0380(3) 0.8684(3) 0.0426(16) Uani 1 1 d G C .
H15A H -0.9596 -0.0246 0.8852 0.051 Uiso 1 1 calc R . .
C16 C -1.0786(5) -0.2023(5) 0.7646(4) 0.0503(17) Uani 1 1 d . . .
C17 C -1.0587(4) -0.2674(5) 0.7302(5) 0.0533(18) Uani 1 1 d . C .
C18 C -1.0400(3) -0.3466(3) 0.6861(3) 0.0470(17) Uani 1 1 d G . .
C19 C -0.9395(3) -0.3372(2) 0.7090(2) 0.0414(15) Uani 1 1 d G C .
H19A H -0.8831 -0.2785 0.7548 0.050 Uiso 1 1 calc R . .
C20 C -0.9214(2) -0.4138(3) 0.6648(3) 0.0414(15) Uani 1 1 d G C .
C21 C -1.0039(3) -0.4998(2) 0.5977(2) 0.0493(17) Uani 1 1 d G C .
H21A H -0.9915 -0.5521 0.5675 0.059 Uiso 1 1 calc R . .
C22 C -1.1044(3) -0.5091(2) 0.5748(2) 0.060(2) Uani 1 1 d G C .
H22A H -1.1608 -0.5678 0.5290 0.072 Uiso 1 1 calc R . .
C23 C -1.1224(2) -0.4325(3) 0.6190(3) 0.0542(18) Uani 1 1 d G C .
H23A H -1.1911 -0.4389 0.6034 0.065 Uiso 1 1 calc R . .
C24 C -0.8128(4) -0.4044(5) 0.6875(4) 0.0368(15) Uani 1 1 d . . .
C25 C -1.3514(4) -0.1016(4) 0.7931(4) 0.0593(19) Uani 1 1 d . . .
H25A H -1.3901 -0.1501 0.7297 0.071 Uiso 1 1 calc R C .
H25B H -1.3780 -0.1300 0.8291 0.071 Uiso 1 1 calc R . .
C26 C -1.3584(6) 0.0131(6) 0.7473(6) 0.075(3) Uani 1 1 d . . .
C27 C -1.3746(6) 0.1001(5) 0.7682(5) 0.106(3) Uani 1 1 d . C .
H27A H -1.3648 0.1231 0.7248 0.159 Uiso 1 1 calc R . .
H27B H -1.3244 0.1500 0.8282 0.159 Uiso 1 1 calc R . .
H27C H -1.4451 0.0850 0.7654 0.159 Uiso 1 1 calc R . .
C28 C -0.3517(4) 0.4626(4) 1.1741(4) 0.0369(15) Uani 1 1 d . C .
C29 C -0.3509(3) 0.5019(3) 1.1093(2) 0.0389(15) Uani 1 1 d G . .
C30 C -0.3056(3) 0.6002(2) 1.13918(17) 0.0478(17) Uani 1 1 d G C .
H30A H -0.2729 0.6427 1.2013 0.057 Uiso 1 1 calc R . .
C31 C -0.3079(3) 0.63616(18) 1.0783(2) 0.061(2) Uani 1 1 d G C .
H31A H -0.2769 0.7033 1.0987 0.074 Uiso 1 1 calc R . .
C32 C -0.3557(3) 0.5739(3) 0.9874(2) 0.0543(19) Uani 1 1 d G C .
H32A H -0.3573 0.5985 0.9458 0.065 Uiso 1 1 calc R . .
C33 C -0.4011(3) 0.4756(2) 0.95752(17) 0.0368(15) Uani 1 1 d G C .
C34 C -0.3987(3) 0.43965(18) 1.0184(2) 0.0365(15) Uani 1 1 d G C .
H34A H -0.4297 0.3725 0.9980 0.044 Uiso 1 1 calc R . .
C35 C -0.4532(5) 0.4090(4) 0.8637(4) 0.0424(16) Uani 1 1 d . . .
C36 C -0.4971(4) 0.3525(4) 0.7870(4) 0.0383(15) Uani 1 1 d . A .
C43 C -0.6065(5) 0.0215(4) 0.5664(4) 0.0498(17) Uani 1 1 d . . .
C44 C -0.6099(5) -0.0541(4) 0.5479(4) 0.0463(17) Uani 1 1 d . A .
C45 C -0.6189(3) -0.15015(18) 0.5193(2) 0.0403(15) Uani 1 1 d G . .
C46 C -0.6117(3) -0.1879(2) 0.57881(17) 0.0371(15) Uani 1 1 d G A .
H46A H -0.5994 -0.1503 0.6389 0.045 Uiso 1 1 calc R . .
C47 C -0.6225(3) -0.2807(2) 0.5504(2) 0.0292(13) Uani 1 1 d G A .
C48 C -0.6405(3) -0.33572(18) 0.4625(2) 0.0366(15) Uani 1 1 d G A .
H48A H -0.6478 -0.3991 0.4431 0.044 Uiso 1 1 calc R . .
C49 C -0.6477(3) -0.2980(2) 0.40300(17) 0.0496(18) Uani 1 1 d G A .
H49A H -0.6599 -0.3356 0.3429 0.060 Uiso 1 1 calc R . .
C50 C -0.6369(3) -0.2052(2) 0.4314(2) 0.0512(18) Uani 1 1 d G A .
H50A H -0.6418 -0.1794 0.3908 0.061 Uiso 1 1 calc R . .
C51 C -0.6196(4) -0.3213(4) 0.6146(4) 0.0299(14) Uani 1 1 d . . .
C37 C -0.5468(8) 0.2774(8) 0.6929(5) 0.0391(8) Uani 0.50 1 d PGD A 1
C38 C -0.5665(7) 0.3046(6) 0.6263(7) 0.0391(8) Uani 0.50 1 d PGD A 1
H38A H -0.5557 0.3684 0.6413 0.047 Uiso 0.50 1 calc PR A 1
C39 C -0.6019(5) 0.2384(7) 0.5377(6) 0.0391(8) Uani 0.50 1 d PGD A 1
C40 C -0.6177(7) 0.1450(6) 0.5157(5) 0.0391(8) Uani 0.50 1 d PGD A 1
H40A H -0.6419 0.0997 0.4551 0.047 Uiso 0.50 1 calc PR A 1
C41 C -0.5980(9) 0.1178(7) 0.5823(7) 0.0391(8) Uani 0.50 1 d PGD A 1
C42 C -0.5626(9) 0.1840(9) 0.6709(6) 0.0391(8) Uani 0.50 1 d PGD A 1
H42A H -0.5491 0.1654 0.7164 0.047 Uiso 0.50 1 calc PR A 1
O11 O -0.5524(4) 0.3626(3) 0.4974(4) 0.0422(9) Uani 0.50 1 d PD . 1
O12 O -0.6531(4) 0.3755(4) 0.3941(4) 0.0422(9) Uani 0.50 1 d PD B 1
C52 C -0.6246(6) 0.2639(4) 0.4626(5) 0.0422(9) Uani 0.50 1 d PD A 1
H52A H -0.6153 0.2225 0.4117 0.051 Uiso 0.50 1 calc PR A 1
H52B H -0.6968 0.2554 0.4422 0.051 Uiso 0.50 1 calc PR A 1
C53 C -0.5723(4) 0.4151(3) 0.4581(3) 0.0422(9) Uani 0.50 1 d PD . 1
C54 C -0.4938(7) 0.5168(4) 0.4965(7) 0.0422(9) Uani 0.50 1 d PD . 1
H54A H -0.5178 0.5456 0.4623 0.063 Uiso 0.50 1 d PR . 1
H54B H -0.4845 0.5512 0.5571 0.063 Uiso 0.50 1 d PR . 1
H54C H -0.4290 0.5188 0.4949 0.063 Uiso 0.50 1 d PR . 1
C37' C -0.5446(8) 0.2808(8) 0.6976(5) 0.0391(8) Uani 0.50 1 d PGD A 2
C38' C -0.5904(7) 0.2956(6) 0.6277(7) 0.0391(8) Uani 0.50 1 d PGD A 2
H38B H -0.5882 0.3564 0.6391 0.047 Uiso 0.50 1 calc PR A 2
C39' C -0.6394(4) 0.2215(7) 0.5411(6) 0.0391(8) Uani 0.50 1 d PGD A 2
C40' C -0.6426(7) 0.1325(6) 0.5244(5) 0.0391(8) Uani 0.50 1 d PGD A 2
H40B H -0.6761 0.0819 0.4652 0.047 Uiso 0.50 1 calc PR A 2
C41' C -0.5969(9) 0.1178(7) 0.5943(7) 0.0391(8) Uani 0.50 1 d PGD A 2
C42' C -0.5479(8) 0.1919(9) 0.6809(6) 0.0391(8) Uani 0.50 1 d PGD A 2
H42B H -0.5166 0.1818 0.7287 0.047 Uiso 0.50 1 calc PR A 2
O11' O -0.7898(4) 0.2290(4) 0.4608(4) 0.0422(9) Uani 0.50 1 d PD A 2
O12' O -0.7258(7) 0.3820(4) 0.5449(8) 0.0422(9) Uani 0.50 1 d PD . 2
C52' C -0.6898(5) 0.2353(7) 0.4637(6) 0.0422(9) Uani 0.50 1 d PD A 2
H52C H -0.6456 0.2986 0.4710 0.051 Uiso 0.50 1 calc PR A 2
H52D H -0.6981 0.1854 0.4073 0.051 Uiso 0.50 1 calc PR A 2
C53' C -0.8014(5) 0.3057(4) 0.5078(4) 0.0422(9) Uani 0.50 1 d PD A 2
C54' C -0.9055(6) 0.2901(7) 0.5100(8) 0.0422(9) Uani 0.50 1 d PD A 2
H54D H -0.9027 0.3516 0.5464 0.063 Uiso 0.50 1 calc PR A 2
H54E H -0.9250 0.2470 0.5359 0.063 Uiso 0.50 1 calc PR A 2
H54F H -0.9571 0.2616 0.4493 0.063 Uiso 0.50 1 calc PR A 2
O1S O -0.2583(11) 0.6224(9) 1.4491(12) 0.095(2) Uani 0.50 1 d P C 1
N1S N -0.0924(8) 0.7380(8) 1.4957(7) 0.095(2) Uani 0.50 1 d PD C 1
C1S C -0.1671(13) 0.6758(11) 1.5028(11) 0.095(2) Uani 0.50 1 d P C 1
H1SA H -0.1485 0.6711 1.5565 0.114 Uiso 0.50 1 calc PR C 1
C2S C -0.1101(11) 0.7181(9) 1.3973(9) 0.095(2) Uani 0.50 1 d PD C 1
H2SA H -0.0445 0.7286 1.3888 0.114 Uiso 0.50 1 calc PR C 1
H2SB H -0.1621 0.6512 1.3552 0.114 Uiso 0.50 1 calc PR C 1
C3S C -0.1484(11) 0.7868(9) 1.3815(8) 0.095(2) Uani 0.50 1 d PD C 1
H3SA H -0.1620 0.7759 1.3201 0.143 Uiso 0.50 1 calc PR C 1
H3SB H -0.0956 0.8527 1.4228 0.143 Uiso 0.50 1 calc PR C 1
H3SC H -0.2125 0.7766 1.3915 0.143 Uiso 0.50 1 calc PR C 1
C4S C 0.0057(10) 0.8006(9) 1.5605(8) 0.095(2) Uani 0.50 1 d PD C 1
H4SA H 0.0008 0.8094 1.6167 0.114 Uiso 0.30 1 d PR C 1
H4SB H 0.0237 0.8611 1.5603 0.114 Uiso 0.30 1 d PR C 1
H4SC H 0.0258 0.8586 1.5526 0.114 Uiso 0.20 1 d PR C 1
H4SD H 0.0506 0.7738 1.5459 0.114 Uiso 0.20 1 d PR C 1
C5S C 0.0916(10) 0.7721(15) 1.5560(15) 0.095(2) Uani 0.30 1 d PD C 1
H5SA H 0.1044 0.7709 1.5032 0.143 Uiso 0.30 1 calc PR C 1
H5SB H 0.0714 0.7083 1.5523 0.143 Uiso 0.30 1 calc PR C 1
H5SC H 0.1550 0.8184 1.6095 0.143 Uiso 0.30 1 calc PR C 1
C5S' C 0.021(2) 0.827(2) 1.6562(7) 0.095(2) Uani 0.20 1 d PD C 1
H5SD H -0.0363 0.8395 1.6667 0.143 Uiso 0.20 1 calc PR C 1
H5SE H 0.0867 0.8843 1.6958 0.143 Uiso 0.20 1 calc PR C 1
H5SF H 0.0218 0.7739 1.6681 0.143 Uiso 0.20 1 calc PR C 1
O3S O -0.0029(6) 0.5222(7) 1.1990(6) 0.0717(16) Uani 0.50 1 d PD D 2
N3S N -0.1383(7) 0.3993(6) 1.0698(5) 0.0717(16) Uani 0.50 1 d PD D 2
C11S C -0.0973(7) 0.4827(7) 1.1483(6) 0.0717(16) Uani 0.50 1 d PD D 2
H11B H -0.1409 0.5106 1.1642 0.086 Uiso 0.50 1 calc PR D 2
C13S C -0.2338(9) 0.2229(6) 0.9883(7) 0.0717(16) Uani 0.50 1 d PD D 2
H13B H -0.2792 0.1671 0.9909 0.108 Uiso 0.50 1 calc PR D 2
H13C H -0.1680 0.2206 0.9912 0.108 Uiso 0.50 1 calc PR D 2
H13D H -0.2675 0.2225 0.9324 0.108 Uiso 0.50 1 calc PR D 2
C12S C -0.2132(9) 0.3131(7) 1.0659(7) 0.0717(16) Uani 0.50 1 d PD D 2
H12A H -0.2792 0.3173 1.0606 0.086 Uiso 0.50 1 calc PR D 2
H12B H -0.1860 0.3102 1.1220 0.086 Uiso 0.50 1 calc PR D 2
C15S C -0.1916(9) 0.4029(10) 0.9262(6) 0.0717(16) Uani 0.50 1 d PD D 2
H15B H -0.1717 0.4005 0.8761 0.108 Uiso 0.50 1 calc PR D 2
H15C H -0.1907 0.4650 0.9571 0.108 Uiso 0.50 1 calc PR D 2
H15D H -0.2615 0.3517 0.9039 0.108 Uiso 0.50 1 calc PR D 2
C14S C -0.1158(8) 0.3900(11) 0.9902(7) 0.0717(16) Uani 0.50 1 d PD D 2
H14A H -0.1192 0.3261 0.9596 0.086 Uiso 0.50 1 calc PR D 2
H14B H -0.0445 0.4387 1.0087 0.086 Uiso 0.50 1 calc PR D 2
O2S O -0.4708(3) 0.1620(2) 1.1093(3) 0.0693(14) Uani 1 1 d . . .

loop_
_atom_site_aniso_label
_atom_site_aniso_U_11
_atom_site_aniso_U_22
_atom_site_aniso_U_33
_atom_site_aniso_U_23
_atom_site_aniso_U_13
_atom_site_aniso_U_12
Cu1 0.0320(4) 0.0243(4) 0.0192(4) 0.0036(3) 0.0057(3) 0.0099(3)
Cu2 0.0349(4) 0.0248(4) 0.0203(4) 0.0038(3) 0.0066(3) 0.0126(3)
O1 0.033(2) 0.0241(19) 0.020(2) 0.0037(16) 0.0031(17) 0.0105(17)
O2 0.033(2) 0.030(2) 0.031(2) 0.0007(18) 0.0030(18) 0.0162(18)
O3 0.039(3) 0.045(2) 0.033(2) 0.005(2) 0.014(2) 0.020(2)
O4 0.034(2) 0.042(2) 0.032(2) 0.009(2) 0.007(2) 0.014(2)
O5 0.045(3) 0.047(3) 0.078(4) 0.005(3) 0.003(3) 0.021(2)
O6 0.104(4) 0.094(4) 0.046(3) 0.014(3) 0.004(3) 0.060(4)
O7 0.054(3) 0.037(2) 0.027(2) 0.0125(19) 0.019(2) 0.012(2)
O8 0.060(3) 0.036(2) 0.028(2) 0.016(2) 0.010(2) 0.018(2)
O9 0.051(3) 0.024(2) 0.022(2) 0.0075(17) 0.0138(18) 0.0198(18)
O10 0.043(2) 0.025(2) 0.020(2) 0.0039(17) 0.0035(18) 0.0089(18)
C1 0.042(4) 0.022(3) 0.018(3) 0.011(2) 0.006(3) 0.012(3)
C2 0.034(3) 0.025(3) 0.025(3) 0.010(2) 0.010(3) 0.014(3)
C3 0.033(3) 0.026(3) 0.026(3) 0.010(3) 0.006(3) 0.011(3)
C4 0.035(4) 0.031(3) 0.029(3) 0.013(3) 0.004(3) 0.012(3)
C5 0.046(4) 0.054(4) 0.063(5) 0.024(4) -0.001(4) 0.027(4)
C6 0.044(4) 0.037(4) 0.084(5) 0.009(4) 0.009(4) 0.024(3)
C7 0.034(4) 0.032(3) 0.048(4) 0.009(3) 0.004(3) 0.013(3)
C8 0.031(4) 0.048(4) 0.049(4) 0.026(3) 0.010(3) 0.018(3)
C9 0.042(4) 0.036(4) 0.048(4) 0.020(3) 0.000(3) 0.009(3)
C10 0.041(4) 0.039(4) 0.039(4) 0.019(3) -0.001(3) 0.009(3)
C11 0.039(4) 0.035(3) 0.047(4) 0.015(3) 0.002(3) 0.014(3)
C12 0.037(4) 0.035(3) 0.053(4) 0.020(3) 0.010(3) 0.011(3)
C13 0.032(4) 0.036(3) 0.050(4) 0.023(3) 0.007(3) 0.011(3)
C14 0.038(4) 0.035(3) 0.056(4) 0.026(3) 0.018(3) 0.020(3)
C15 0.026(3) 0.039(4) 0.048(4) 0.022(3) -0.001(3) 0.007(3)
C16 0.037(4) 0.048(4) 0.057(5) 0.025(4) 0.007(3) 0.017(3)
C17 0.030(4) 0.056(4) 0.071(5) 0.033(4) 0.013(3) 0.017(3)
C18 0.043(4) 0.054(4) 0.059(4) 0.032(4) 0.020(4) 0.032(4)
C19 0.042(4) 0.042(4) 0.040(4) 0.018(3) 0.015(3) 0.020(3)
C20 0.035(4) 0.051(4) 0.037(4) 0.021(3) 0.013(3) 0.019(3)
C21 0.044(4) 0.053(4) 0.048(4) 0.019(3) 0.019(3) 0.024(3)
C22 0.032(4) 0.062(5) 0.053(4) 0.014(4) 0.002(3) 0.010(3)
C23 0.036(4) 0.050(4) 0.074(5) 0.027(4) 0.018(4) 0.021(3)
C24 0.032(4) 0.058(4) 0.035(4) 0.029(3) 0.020(3) 0.024(3)
C25 0.036(4) 0.035(3) 0.077(5) 0.009(4) 0.007(4) 0.012(3)
C26 0.061(6) 0.066(6) 0.052(6) 0.007(5) -0.021(4) 0.030(4)
C27 0.148(8) 0.091(6) 0.059(5) 0.025(5) -0.006(5) 0.076(6)
C28 0.034(4) 0.054(4) 0.029(4) 0.025(3) 0.012(3) 0.022(3)
C29 0.041(4) 0.035(3) 0.038(4) 0.018(3) 0.015(3) 0.013(3)
C30 0.054(4) 0.047(4) 0.027(3) 0.022(3) 0.009(3) 0.007(3)
C31 0.079(5) 0.043(4) 0.041(4) 0.018(3) 0.019(4) 0.007(4)
C32 0.075(5) 0.050(4) 0.031(4) 0.024(3) 0.019(3) 0.016(4)
C33 0.046(4) 0.036(3) 0.029(3) 0.018(3) 0.017(3) 0.015(3)
C34 0.046(4) 0.032(3) 0.028(3) 0.013(3) 0.015(3) 0.016(3)
C35 0.051(4) 0.050(4) 0.034(4) 0.026(3) 0.016(3) 0.024(3)
C36 0.047(4) 0.036(3) 0.038(4) 0.023(3) 0.014(3) 0.021(3)
C43 0.072(5) 0.038(4) 0.033(4) 0.016(3) 0.017(3) 0.021(3)
C44 0.060(4) 0.033(3) 0.045(4) 0.019(3) 0.019(3) 0.021(3)
C45 0.048(4) 0.037(3) 0.031(4) 0.018(3) 0.008(3) 0.017(3)
C46 0.040(4) 0.028(3) 0.028(3) 0.005(3) 0.008(3) 0.010(3)
C47 0.039(3) 0.026(3) 0.018(3) 0.006(2) 0.008(3) 0.016(3)
C48 0.049(4) 0.029(3) 0.033(3) 0.017(3) 0.018(3) 0.015(3)
C49 0.075(5) 0.023(3) 0.035(4) 0.007(3) 0.015(3) 0.016(3)
C50 0.077(5) 0.037(4) 0.033(4) 0.018(3) 0.013(3) 0.023(3)
C51 0.030(3) 0.022(3) 0.028(3) 0.008(3) 0.005(3) 0.010(3)
C37 0.0512(19) 0.0329(15) 0.0293(17) 0.0118(13) 0.0083(15) 0.0230(15)
C38 0.0512(19) 0.0329(15) 0.0293(17) 0.0118(13) 0.0083(15) 0.0230(15)
C39 0.0512(19) 0.0329(15) 0.0293(17) 0.0118(13) 0.0083(15) 0.0230(15)
C40 0.0512(19) 0.0329(15) 0.0293(17) 0.0118(13) 0.0083(15) 0.0230(15)
C41 0.0512(19) 0.0329(15) 0.0293(17) 0.0118(13) 0.0083(15) 0.0230(15)
C42 0.0512(19) 0.0329(15) 0.0293(17) 0.0118(13) 0.0083(15) 0.0230(15)
O11 0.056(2) 0.0322(17) 0.0298(18) 0.0125(15) 0.0041(16) 0.0211(17)
O12 0.056(2) 0.0322(17) 0.0298(18) 0.0125(15) 0.0041(16) 0.0211(17)
C52 0.056(2) 0.0322(17) 0.0298(18) 0.0125(15) 0.0041(16) 0.0211(17)
C53 0.056(2) 0.0322(17) 0.0298(18) 0.0125(15) 0.0041(16) 0.0211(17)
C54 0.056(2) 0.0322(17) 0.0298(18) 0.0125(15) 0.0041(16) 0.0211(17)
C37' 0.0512(19) 0.0329(15) 0.0293(17) 0.0118(13) 0.0083(15) 0.0230(15)
C38' 0.0512(19) 0.0329(15) 0.0293(17) 0.0118(13) 0.0083(15) 0.0230(15)
C39' 0.0512(19) 0.0329(15) 0.0293(17) 0.0118(13) 0.0083(15) 0.0230(15)
C40' 0.0512(19) 0.0329(15) 0.0293(17) 0.0118(13) 0.0083(15) 0.0230(15)
C41' 0.0512(19) 0.0329(15) 0.0293(17) 0.0118(13) 0.0083(15) 0.0230(15)
C42' 0.0512(19) 0.0329(15) 0.0293(17) 0.0118(13) 0.0083(15) 0.0230(15)
O11' 0.056(2) 0.0322(17) 0.0298(18) 0.0125(15) 0.0041(16) 0.0211(17)
O12' 0.056(2) 0.0322(17) 0.0298(18) 0.0125(15) 0.0041(16) 0.0211(17)
C52' 0.056(2) 0.0322(17) 0.0298(18) 0.0125(15) 0.0041(16) 0.0211(17)
C53' 0.056(2) 0.0322(17) 0.0298(18) 0.0125(15) 0.0041(16) 0.0211(17)
C54' 0.056(2) 0.0322(17) 0.0298(18) 0.0125(15) 0.0041(16) 0.0211(17)
O1S 0.101(5) 0.061(4) 0.063(4) 0.016(3) -0.007(4) 0.011(3)
N1S 0.101(5) 0.061(4) 0.063(4) 0.016(3) -0.007(4) 0.011(3)
C1S 0.101(5) 0.061(4) 0.063(4) 0.016(3) -0.007(4) 0.011(3)
C2S 0.101(5) 0.061(4) 0.063(4) 0.016(3) -0.007(4) 0.011(3)
C3S 0.101(5) 0.061(4) 0.063(4) 0.016(3) -0.007(4) 0.011(3)
C4S 0.101(5) 0.061(4) 0.063(4) 0.016(3) -0.007(4) 0.011(3)
C5S 0.101(5) 0.061(4) 0.063(4) 0.016(3) -0.007(4) 0.011(3)
C5S' 0.101(5) 0.061(4) 0.063(4) 0.016(3) -0.007(4) 0.011(3)
O3S 0.060(3) 0.133(5) 0.066(4) 0.073(4) 0.040(3) 0.053(3)
N3S 0.060(3) 0.133(5) 0.066(4) 0.073(4) 0.040(3) 0.053(3)
C11S 0.060(3) 0.133(5) 0.066(4) 0.073(4) 0.040(3) 0.053(3)
C13S 0.060(3) 0.133(5) 0.066(4) 0.073(4) 0.040(3) 0.053(3)
C12S 0.060(3) 0.133(5) 0.066(4) 0.073(4) 0.040(3) 0.053(3)
C15S 0.060(3) 0.133(5) 0.066(4) 0.073(4) 0.040(3) 0.053(3)
C14S 0.060(3) 0.133(5) 0.066(4) 0.073(4) 0.040(3) 0.053(3)
O2S 0.093(4) 0.022(2) 0.065(3) -0.003(2) 0.036(3) 0.016(2)

loop_
_atom_type_symbol
_atom_type_description
_atom_type_scat_dispersion_real
_atom_type_scat_dispersion_imag
_atom_type_scat_source
C C 0.0033 0.0016 'International Tables Vol C Tables 4.2.6.8 and 6.1.1.4'
H H 0.0000 0.0000 'International Tables Vol C Tables 4.2.6.8 and 6.1.1.4'
N N 0.0061 0.0033 'International Tables Vol C Tables 4.2.6.8 and 6.1.1.4'
O O 0.0106 0.0060 'International Tables Vol C Tables 4.2.6.8 and 6.1.1.4'
Cu Cu 0.3201 1.2651 'International Tables Vol C Tables 4.2.6.8 and 6.1.1.4'

loop_
_geom_angle_atom_site_label_1
_geom_angle_atom_site_label_2
_geom_angle_atom_site_label_3
_geom_angle
_geom_angle_site_symmetry_1
_geom_angle_site_symmetry_3
_geom_angle_publ_flag
O3 Cu1 O1 169.49(15) 2_457 . ?
O3 Cu1 O7 90.03(16) 2_457 . ?
O1 Cu1 O7 87.54(15) . . ?
O3 Cu1 O9 88.91(15) 2_457 2_457 ?
O1 Cu1 O9 91.65(14) . 2_457 ?
O7 Cu1 O9 169.65(14) . 2_457 ?
O3 Cu1 O1S 92.4(5) 2_457 . ?
O1 Cu1 O1S 97.9(5) . . ?
O7 Cu1 O1S 91.5(6) . . ?
O9 Cu1 O1S 98.8(5) 2_457 . ?
O3 Cu1 O12' 97.9(3) 2_457 2_467 ?
O1 Cu1 O12' 92.6(3) . 2_467 ?
O7 Cu1 O12' 96.4(4) . 2_467 ?
O9 Cu1 O12' 93.9(4) 2_457 2_467 ?
O1S Cu1 O12' 7.4(6) . 2_467 ?
O3 Cu1 Cu2 83.58(11) 2_457 . ?
O1 Cu1 Cu2 86.02(10) . . ?
O7 Cu1 Cu2 84.83(11) . . ?
O9 Cu1 Cu2 84.82(10) 2_457 . ?
O1S Cu1 Cu2 174.6(4) . . ?
O12' Cu1 Cu2 178.1(3) 2_467 . ?
O8 Cu2 O10 168.10(15) . 2_457 ?
O8 Cu2 O4 90.09(16) . 2_457 ?
O10 Cu2 O4 88.57(15) 2_457 2_457 ?
O8 Cu2 O2 88.12(16) . . ?
O10 Cu2 O2 90.65(15) 2_457 . ?
O4 Cu2 O2 167.62(15) 2_457 . ?
O8 Cu2 O2S 98.65(17) . . ?
O10 Cu2 O2S 93.26(16) 2_457 . ?
O4 Cu2 O2S 97.05(17) 2_457 . ?
O2 Cu2 O2S 95.33(16) . . ?
O8 Cu2 Cu1 84.02(11) . . ?
O10 Cu2 Cu1 84.08(10) 2_457 . ?
O4 Cu2 Cu1 85.36(11) 2_457 . ?
O2 Cu2 Cu1 82.27(10) . . ?
O2S Cu2 Cu1 176.38(12) . . ?
C1 O1 Cu1 121.7(3) . . ?
C1 O2 Cu2 124.5(3) . . ?
C24 O3 Cu1 124.2(4) . 2_457 ?
C24 O4 Cu2 120.7(4) . 2_457 ?
C26 O5 C25 115.0(6) . . ?
C28 O7 Cu1 122.1(4) . . ?
C28 O8 Cu2 123.2(4) . . ?
C51 O9 Cu1 121.2(3) . 2_457 ?
C51 O10 Cu2 123.5(3) . 2_457 ?
O1 C1 O2 124.2(5) . . ?
O1 C1 C2 119.0(4) . . ?
O2 C1 C2 116.8(4) . . ?
C3 C2 C7 120.0 . . ?
C3 C2 C1 119.0(3) . . ?
C7 C2 C1 120.9(3) . . ?
C2 C3 C4 120.0 . . ?
C2 C3 H3A 120.0 . . ?
C4 C3 H3A 120.0 . . ?
C5 C4 C3 120.0 . . ?
C5 C4 C8 120.8(3) . . ?
C3 C4 C8 119.1(3) . . ?
C4 C5 C6 120.0 . . ?
C4 C5 H5A 120.0 . . ?
C6 C5 H5A 120.0 . . ?
C5 C6 C7 120.0 . . ?
C5 C6 H6A 120.0 . . ?
C7 C6 H6A 120.0 . . ?
C6 C7 C2 120.0 . . ?
C6 C7 H7A 120.0 . . ?
C2 C7 H7A 120.0 . . ?
C9 C8 C4 176.4(6) . . ?
C8 C9 C10 176.9(6) . . ?
C11 C10 C15 120.0 . . ?
C11 C10 C9 120.2(4) . . ?
C15 C10 C9 119.8(4) . . ?
C12 C11 C10 120.0 . . ?
C12 C11 H11A 120.0 . . ?
C10 C11 H11A 120.0 . . ?
C11 C12 C13 120.0 . . ?
C11 C12 C25 121.5(3) . . ?
C13 C12 C25 118.5(3) . . ?
C14 C13 C12 120.0 . . ?
C14 C13 H13A 120.0 . . ?
C12 C13 H13A 120.0 . . ?
C15 C14 C13 120.0 . . ?
C15 C14 C16 119.8(3) . . ?
C13 C14 C16 120.2(3) . . ?
C14 C15 C10 120.0 . . ?
C14 C15 H15A 120.0 . . ?
C10 C15 H15A 120.0 . . ?
C17 C16 C14 177.2(6) . . ?
C16 C17 C18 177.3(7) . . ?
C19 C18 C23 120.0 . . ?
C19 C18 C17 120.2(4) . . ?
C23 C18 C17 119.8(4) . . ?
C20 C19 C18 120.0 . . ?
C20 C19 H19A 120.0 . . ?
C18 C19 H19A 120.0 . . ?
C19 C20 C21 120.0 . . ?
C19 C20 C24 120.7(4) . . ?
C21 C20 C24 119.3(4) . . ?
C22 C21 C20 120.0 . . ?
C22 C21 H21A 120.0 . . ?
C20 C21 H21A 120.0 . . ?
C21 C22 C23 120.0 . . ?
C21 C22 H22A 120.0 . . ?
C23 C22 H22A 120.0 . . ?
C22 C23 C18 120.0 . . ?
C22 C23 H23A 120.0 . . ?
C18 C23 H23A 120.0 . . ?
O3 C24 O4 125.8(5) . . ?
O3 C24 C20 117.1(5) . . ?
O4 C24 C20 117.2(5) . . ?
O5 C25 C12 112.1(4) . . ?
O5 C25 H25A 109.2 . . ?
C12 C25 H25A 109.2 . . ?
O5 C25 H25B 109.2 . . ?
C12 C25 H25B 109.2 . . ?
H25A C25 H25B 107.9 . . ?
O6 C26 O5 122.1(8) . . ?
O6 C26 C27 126.7(10) . . ?
O5 C26 C27 111.1(8) . . ?
C26 C27 H27A 109.5 . . ?
C26 C27 H27B 109.5 . . ?
H27A C27 H27B 109.5 . . ?
C26 C27 H27C 109.5 . . ?
H27A C27 H27C 109.5 . . ?
H27B C27 H27C 109.5 . . ?
O7 C28 O8 125.4(5) . . ?
O7 C28 C29 118.3(5) . . ?
O8 C28 C29 116.3(5) . . ?
C30 C29 C34 120.0 . . ?
C30 C29 C28 120.4(3) . . ?
C34 C29 C28 119.6(3) . . ?
C31 C30 C29 120.0 . . ?
C31 C30 H30A 120.0 . . ?
C29 C30 H30A 120.0 . . ?
C30 C31 C32 120.0 . . ?
C30 C31 H31A 120.0 . . ?
C32 C31 H31A 120.0 . . ?
C31 C32 C33 120.0 . . ?
C31 C32 H32A 120.0 . . ?
C33 C32 H32A 120.0 . . ?
C34 C33 C32 120.0 . . ?
C34 C33 C35 118.5(3) . . ?
C32 C33 C35 121.4(3) . . ?
C33 C34 C29 120.0 . . ?
C33 C34 H34A 120.0 . . ?
C29 C34 H34A 120.0 . . ?
C36 C35 C33 178.4(6) . . ?
C35 C36 C37' 174.9(8) . . ?
C35 C36 C37 175.0(8) . . ?
C44 C43 C41' 176.6(8) . . ?
C44 C43 C41 173.8(8) . . ?
C43 C44 C45 176.4(7) . . ?
C46 C45 C50 120.0 . . ?
C46 C45 C44 120.4(3) . . ?
C50 C45 C44 119.6(3) . . ?
C45 C46 C47 120.0 . . ?
C45 C46 H46A 120.0 . . ?
C47 C46 H46A 120.0 . . ?
C48 C47 C46 120.0 . . ?
C48 C47 C51 121.0(3) . . ?
C46 C47 C51 118.9(3) . . ?
C47 C48 C49 120.0 . . ?
C47 C48 H48A 120.0 . . ?
C49 C48 H48A 120.0 . . ?
C50 C49 C48 120.0 . . ?
C50 C49 H49A 120.0 . . ?
C48 C49 H49A 120.0 . . ?
C49 C50 C45 120.0 . . ?
C49 C50 H50A 120.0 . . ?
C45 C50 H50A 120.0 . . ?
O10 C51 O9 125.7(5) . . ?
O10 C51 C47 117.1(4) . . ?
O9 C51 C47 117.2(4) . . ?
C38 C37 C42 120.0 . . ?
C38 C37 C36 118.4(8) . . ?
C42 C37 C36 121.2(8) . . ?
C39 C38 C37 120.0 . . ?
C39 C38 H38A 120.0 . . ?
C37 C38 H38A 120.0 . . ?
C40 C39 C38 120.0 . . ?
C40 C39 C52 117.7(7) . . ?
C38 C39 C52 122.3(7) . . ?
C39 C40 C41 120.0 . . ?
C39 C40 H40A 120.0 . . ?
C41 C40 H40A 120.0 . . ?
C40 C41 C42 120.0 . . ?
C40 C41 C43 124.2(7) . . ?
C42 C41 C43 115.7(7) . . ?
C41 C42 C37 120.0 . . ?
C41 C42 H42A 120.0 . . ?
C37 C42 H42A 120.0 . . ?
C53 O11 C52 120.6(4) . . ?
C52 O11 C54 155.4(6) . 2_466 ?
O11 C52 C39 106.6(5) . . ?
O11 C52 H52A 110.4 . . ?
C39 C52 H52A 110.4 . . ?
O11 C52 H52B 110.4 . . ?
C39 C52 H52B 110.4 . . ?
H52A C52 H52B 108.6 . . ?
C54 C53 O12 143.7(8) 2_466 . ?
C54 C53 O11 99.5(8) 2_466 . ?
O12 C53 O11 116.56(10) . . ?
O12 C53 C54 125.22(10) . . ?
O11 C53 C54 118.22(9) . . ?
C54 C54 C53 124(2) 2_466 2_466 ?
C53 C54 C53 160.9(8) 2_466 . ?
C54 C54 O11 167(3) 2_466 2_466 ?
C53 C54 O11 152.9(5) . 2_466 ?
C54 C54 H54A 144.6 2_466 . ?
C53 C54 H54A 89.2 2_466 . ?
C53 C54 H54A 109.5 . . ?
C54 C54 H54B 83.5 2_466 . ?
C53 C54 H54B 58.5 2_466 . ?
C53 C54 H54B 109.3 . . ?
O11 C54 H54B 83.4 2_466 . ?
H54A C54 H54B 109.5 . . ?
C54 C54 H54C 95.9 2_466 . ?
C53 C54 H54C 65.8 2_466 . ?
C53 C54 H54C 109.6 . . ?
O11 C54 H54C 87.1 2_466 . ?
H54A C54 H54C 109.5 . . ?
H54B C54 H54C 109.5 . . ?
C38' C37' C42' 120.0 . . ?
C38' C37' C36 122.3(8) . . ?
C42' C37' C36 117.6(8) . . ?
C37' C38' C39' 120.0 . . ?
C37' C38' H38B 120.0 . . ?
C39' C38' H38B 120.0 . . ?
C40' C39' C38' 120.0 . . ?
C40' C39' C52' 118.7(7) . . ?
C38' C39' C52' 121.3(7) . . ?
C41' C40' C39' 120.0 . . ?
C41' C40' H40B 120.0 . . ?
C39' C40' H40B 120.0 . . ?
C40' C41' C42' 120.0 . . ?
C40' C41' C43 113.6(7) . . ?
C42' C41' C43 126.4(7) . . ?
C41' C42' C37' 120.0 . . ?
C41' C42' H42B 120.0 . . ?
C37' C42' H42B 120.0 . . ?
C53' O11' C52' 122.1(6) . . ?
C53' O12' Cu1 138.0(5) . 2_467 ?
O11' C52' C39' 108.9(5) . . ?
O11' C52' H52C 109.9 . . ?
C39' C52' H52C 109.9 . . ?
O11' C52' H52D 109.9 . . ?
C39' C52' H52D 109.9 . . ?
H52C C52' H52D 108.3 . . ?
O12' C53' O11' 116.53(10) . . ?
O12' C53' C54' 125.18(10) . . ?
O11' C53' C54' 118.29(9) . . ?
C53' C54' H54D 109.5 . . ?
C53' C54' H54E 109.5 . . ?
H54D C54' H54E 109.5 . . ?
C53' C54' H54F 109.5 . . ?
H54D C54' H54F 109.5 . . ?
H54E C54' H54F 109.5 . . ?
C1S O1S Cu1 131.1(16) . . ?
C1S N1S C4S 126.5(11) . . ?
C1S N1S C2S 114.0(11) . . ?
C4S N1S C2S 117.5(11) . . ?
O1S C1S N1S 129.0(17) . . ?
O1S C1S H1SA 115.5 . . ?
N1S C1S H1SA 115.5 . . ?
C3S C2S N1S 106.7(9) . . ?
C3S C2S H2SA 110.4 . . ?
N1S C2S H2SA 110.4 . . ?
C3S C2S H2SB 110.4 . . ?
N1S C2S H2SB 110.4 . . ?
H2SA C2S H2SB 108.6 . . ?
C2S C3S H3SA 109.5 . . ?
C2S C3S H3SB 109.5 . . ?
H3SA C3S H3SB 109.5 . . ?
C2S C3S H3SC 109.5 . . ?
H3SA C3S H3SC 109.5 . . ?
H3SB C3S H3SC 109.5 . . ?
N1S C4S C5S 117.7(9) . . ?
N1S C4S C5S' 117.6(9) . . ?
C5S C4S C5S' 101(2) . . ?
N1S C4S H4SA 106.4 . . ?
C5S C4S H4SA 107.8 . . ?
N1S C4S H4SB 108.1 . . ?
C5S C4S H4SB 109.3 . . ?
C5S' C4S H4SB 102.3 . . ?
H4SA C4S H4SB 107.2 . . ?
N1S C4S H4SC 105.9 . . ?
C5S C4S H4SC 104.4 . . ?
C5S' C4S H4SC 109.9 . . ?
H4SA C4S H4SC 115.1 . . ?
N1S C4S H4SD 106.9 . . ?
C5S' C4S H4SD 109.8 . . ?
H4SA C4S H4SD 115.8 . . ?
H4SB C4S H4SD 112.2 . . ?
H4SC C4S H4SD 106.0 . . ?
C4S C5S H5SA 109.5 . . ?
H4SD C5S H5SA 97.6 . . ?
C4S C5S H5SB 109.5 . . ?
H4SD C5S H5SB 102.5 . . ?
H5SA C5S H5SB 109.5 . . ?
C4S C5S H5SC 109.5 . . ?
H4SD C5S H5SC 127.0 . . ?
H5SA C5S H5SC 109.5 . . ?
H5SB C5S H5SC 109.5 . . ?
C4S C5S' H5SD 109.5 . . ?
H4SA C5S' H5SD 95.4 . . ?
C4S C5S' H5SE 109.5 . . ?
H4SA C5S' H5SE 126.9 . . ?
H5SD C5S' H5SE 109.5 . . ?
C4S C5S' H5SF 109.5 . . ?
H4SA C5S' H5SF 104.7 . . ?
H5SD C5S' H5SF 109.5 . . ?
H5SE C5S' H5SF 109.5 . . ?
C11S N3S C12S 116.0(7) . . ?
C11S N3S C14S 126.0(10) . . ?
C12S N3S C14S 118.0(7) . . ?
O3S C11S N3S 120.7(10) . . ?
O3S C11S H11B 119.7 . . ?
N3S C11S H11B 119.7 . . ?
C12S C13S H13B 109.5 . . ?
C12S C13S H13C 109.5 . . ?
H13B C13S H13C 109.5 . . ?
C12S C13S H13D 109.5 . . ?
H13B C13S H13D 109.5 . . ?
H13C C13S H13D 109.5 . . ?
N3S C12S C13S 111.91(11) . . ?
N3S C12S H12A 109.2 . . ?
C13S C12S H12A 109.2 . . ?
N3S C12S H12B 109.2 . . ?
C13S C12S H12B 109.2 . . ?
H12A C12S H12B 107.9 . . ?
C14S C15S H15B 109.5 . . ?
C14S C15S H15C 109.5 . . ?
H15B C15S H15C 109.5 . . ?
C14S C15S H15D 109.5 . . ?
H15B C15S H15D 109.5 . . ?
H15C C15S H15D 109.5 . . ?
N3S C14S C15S 111.67(11) . . ?
N3S C14S H14A 109.3 . . ?
C15S C14S H14A 109.3 . . ?
N3S C14S H14B 109.3 . . ?
C15S C14S H14B 109.3 . . ?
H14A C14S H14B 107.9 . . ?

loop_
_geom_bond_atom_site_label_1
_geom_bond_atom_site_label_2
_geom_bond_distance
_geom_bond_site_symmetry_2
_geom_bond_publ_flag
Cu1 O3 1.936(4) 2_457 ?
Cu1 O1 1.952(3) . ?
Cu1 O7 1.957(4) . ?
Cu1 O9 1.971(3) 2_457 ?
Cu1 O1S 2.155(12) . ?
Cu1 O12' 2.174(7) 2_467 ?
Cu1 Cu2 2.6221(10) . ?
Cu2 O8 1.952(4) . ?
Cu2 O10 1.954(4) 2_457 ?
Cu2 O4 1.963(4) 2_457 ?
Cu2 O2 1.972(4) . ?
Cu2 O2S 2.135(4) . ?
O1 C1 1.259(5) . ?
O2 C1 1.262(6) . ?
O3 C24 1.263(6) . ?
O3 Cu1 1.936(4) 2_457 ?
O4 C24 1.267(6) . ?
O4 Cu2 1.963(4) 2_457 ?
O5 C26 1.335(9) . ?
O5 C25 1.435(7) . ?
O6 C26 1.192(9) . ?
O7 C28 1.259(6) . ?
O8 C28 1.270(6) . ?
O9 C51 1.270(5) . ?
O9 Cu1 1.970(3) 2_457 ?
O10 C51 1.257(5) . ?
O10 Cu2 1.954(4) 2_457 ?
C1 C2 1.481(6) . ?
C2 C3 1.3900 . ?
C2 C7 1.3900 . ?
C3 C4 1.3900 . ?
C3 H3A 0.9500 . ?
C4 C5 1.3900 . ?
C4 C8 1.447(6) . ?
C5 C6 1.3900 . ?
C5 H5A 0.9500 . ?
C6 C7 1.3900 . ?
C6 H6A 0.9500 . ?
C7 H7A 0.9500 . ?
C8 C9 1.193(7) . ?
C9 C10 1.432(6) . ?
C10 C11 1.3900 . ?
C10 C15 1.3900 . ?
C11 C12 1.3900 . ?
C11 H11A 0.9500 . ?
C12 C13 1.3900 . ?
C12 C25 1.499(6) . ?
C13 C14 1.3900 . ?
C13 H13A 0.9500 . ?
C14 C15 1.3900 . ?
C14 C16 1.431(7) . ?
C15 H15A 0.9500 . ?
C16 C17 1.209(8) . ?
C17 C18 1.431(8) . ?
C18 C19 1.3900 . ?
C18 C23 1.3900 . ?
C19 C20 1.3900 . ?
C19 H19A 0.9500 . ?
C20 C21 1.3900 . ?
C20 C24 1.507(6) . ?
C21 C22 1.3900 . ?
C21 H21A 0.9500 . ?
C22 C23 1.3900 . ?
C22 H22A 0.9500 . ?
C23 H23A 0.9500 . ?
C25 H25A 0.9900 . ?
C25 H25B 0.9900 . ?
C26 C27 1.481(10) . ?
C27 H27A 0.9800 . ?
C27 H27B 0.9800 . ?
C27 H27C 0.9800 . ?
C28 C29 1.494(6) . ?
C29 C30 1.3900 . ?
C29 C34 1.3900 . ?
C30 C31 1.3900 . ?
C30 H30A 0.9500 . ?
C31 C32 1.3900 . ?
C31 H31A 0.9500 . ?
C32 C33 1.3900 . ?
C32 H32A 0.9500 . ?
C33 C34 1.3900 . ?
C33 C35 1.444(6) . ?
C34 H34A 0.9500 . ?
C35 C36 1.187(7) . ?
C36 C37' 1.410(10) . ?
C36 C37 1.483(10) . ?
C43 C44 1.167(7) . ?
C43 C41' 1.452(11) . ?
C43 C41 1.488(10) . ?
C44 C45 1.451(6) . ?
C45 C46 1.3900 . ?
C45 C50 1.3900 . ?
C46 C47 1.3900 . ?
C46 H46A 0.9500 . ?
C47 C48 1.3900 . ?
C47 C51 1.496(6) . ?
C48 C49 1.3900 . ?
C48 H48A 0.9500 . ?
C49 C50 1.3900 . ?
C49 H49A 0.9500 . ?
C50 H50A 0.9500 . ?
C37 C38 1.3900 . ?
C37 C42 1.3900 . ?
C38 C39 1.3900 . ?
C38 H38A 0.9500 . ?
C39 C40 1.3900 . ?
C39 C52 1.5100(11) . ?
C40 C41 1.3900 . ?
C40 H40A 0.9500 . ?
C41 C42 1.3900 . ?
C42 H42A 0.9500 . ?
O11 C53 1.3472(9) . ?
O11 C52 1.4408(11) . ?
O11 C54 1.859(9) 2_466 ?
O12 C53 1.2058(9) . ?
C52 H52A 0.9900 . ?
C52 H52B 0.9900 . ?
C53 C54 1.078(9) 2_466 ?
C53 C54 1.4960(9) . ?
C54 C54 0.594(11) 2_466 ?
C54 C53 1.077(9) 2_466 ?
C54 O11 1.859(9) 2_466 ?
C54 H54A 0.9600 . ?
C54 H54B 0.9600 . ?
C54 H54C 0.9600 . ?
C37' C38' 1.3900 . ?
C37' C42' 1.3900 . ?
C38' C39' 1.3900 . ?
C38' H38B 0.9500 . ?
C39' C40' 1.3900 . ?
C39' C52' 1.5101(11) . ?
C40' C41' 1.3900 . ?
C40' H40B 0.9500 . ?
C41' C42' 1.3900 . ?
C42' H42B 0.9500 . ?
O11' C53' 1.3474(9) . ?
O11' C52' 1.4415(11) . ?
O12' C53' 1.2058(9) . ?
O12' Cu1 2.174(7) 2_467 ?
C52' H52C 0.9900 . ?
C52' H52D 0.9900 . ?
C53' C54' 1.4959(9) . ?
C54' H54D 0.9800 . ?
C54' H54E 0.9800 . ?
C54' H54F 0.9800 . ?
O1S C1S 1.239(19) . ?
N1S C1S 1.316(19) . ?
N1S C4S 1.376(13) . ?
N1S C2S 1.569(17) . ?
C1S H1SA 0.9500 . ?
C2S C3S 1.5100(11) . ?
C2S H2SA 0.9900 . ?
C2S H2SB 0.9900 . ?
C3S H3SA 0.9800 . ?
C3S H3SB 0.9800 . ?
C3S H3SC 0.9800 . ?
C4S C5S 1.5100(11) . ?
C4S C5S' 1.5101(12) . ?
C4S H4SA 0.9648 . ?
C4S H4SB 0.9564 . ?
C4S H4SC 0.9825 . ?
C4S H4SD 0.9521 . ?
C5S H4SD 0.6054 . ?
C5S H5SA 0.9800 . ?
C5S H5SB 0.9800 . ?
C5S H5SC 0.9800 . ?
C5S' H4SA 0.5947 . ?
C5S' H5SD 0.9800 . ?
C5S' H5SE 0.9800 . ?
C5S' H5SF 0.9800 . ?
O3S C11S 1.2594(11) . ?
N3S C11S 1.3807(11) . ?
N3S C12S 1.4735(11) . ?
N3S C14S 1.4751(11) . ?
C11S H11B 0.9500 . ?
C13S C12S 1.5082(11) . ?
C13S H13B 0.9800 . ?
C13S H13C 0.9800 . ?
C13S H13D 0.9800 . ?
C12S H12A 0.9900 . ?
C12S H12B 0.9900 . ?
C15S C14S 1.5098(11) . ?
C15S H15B 0.9800 . ?
C15S H15C 0.9800 . ?
C15S H15D 0.9800 . ?
C14S H14A 0.9900 . ?
C14S H14B 0.9900 . ?

loop_
_platon_squeeze_void_nr
_platon_squeeze_void_average_x
_platon_squeeze_void_average_y
_platon_squeeze_void_average_z
_platon_squeeze_void_volume
_platon_squeeze_void_count_electrons
_platon_squeeze_void_content
1 -0.086 0.000 0.414 920 285 ' '
